data_7716941
loop_
_publ_author_name
'Xie, Kai-Ping'
'Peng, Zhi-Zhen'
'Ruan, Ze-Yu'
'Fan, Wei-Ding'
'Chen, Yan-Ru'
'Zheng, Xiao-Dan'
'Zou, Yu-Bo'
'Wu, Si-Guo'
'Xiao, Zi-Cheng'

_publ_section_title
;
 Two 2D spin-crossover coordination polymers constructed by
 [Pd(SCN)<sub>4</sub>]<sup>2-</sup> building blocks.
;
_journal_issue 37
_journal_name_full 'Dalton transactions (Cambridge, England : 2003)'
_journal_page_first 15681
_journal_page_last 15687
_journal_paper_doi 10.1039/d4dt02005g
_journal_volume 53
_journal_year 2024
_chemical_formula_moiety 'C14 H12 Fe N8 O2 Pd S4, 2[CH3OH]'
_chemical_formula_sum 'C16 H20 Fe N8 O4 Pd S4'
_chemical_formula_weight 678.89
_space_group_crystal_system monoclinic
_space_group_IT_number 15
_space_group_name_Hall '-C 2yc'
_space_group_name_H-M_alt 'C 1 2/c 1'
_atom_sites_solution_hydrogens geom
_atom_sites_solution_primary dual
_audit_creation_date 2024-04-01
_audit_creation_method
;
Olex2 1.5
(compiled 2024.02.16 svn.r378c4104 for OlexSys, GUI svn.r6928)
;
_audit_update_record
;
2024-06-24 deposited with the CCDC.	2024-08-28 downloaded from the CCDC.
;
_cell_angle_alpha 90
_cell_angle_beta 115.947(3)
_cell_angle_gamma 90
_cell_formula_units_Z 4
_cell_length_a 19.3064(13)
_cell_length_b 17.1589(14)
_cell_length_c 8.5765(8)
_cell_measurement_reflns_used 3717
_cell_measurement_temperature 245.58
_cell_measurement_theta_max 25.37
_cell_measurement_theta_min 2.37
_cell_volume 2554.8(4)
_computing_cell_refinement 'SAINT V8.40B (?, 2016)'
_computing_data_reduction 'SAINT V8.40B (?, 2016)'
_computing_molecular_graphics 'Olex2 1.5 (Dolomanov et al., 2009)'
_computing_publication_material 'Olex2 1.5 (Dolomanov et al., 2009)'
_computing_structure_refinement 'SHELXL 2014/7 (Sheldrick, 2015)'
_computing_structure_solution 'SHELXT 2018/2 (Sheldrick, 2018)'
_diffrn_ambient_temperature 245.58
_diffrn_measured_fraction_theta_full 0.996
_diffrn_measured_fraction_theta_max 0.996
_diffrn_measurement_device_type 'Bruker APEX-II CCD'
_diffrn_measurement_method '\f and \w scans'
_diffrn_radiation_type MoK\a
_diffrn_radiation_wavelength 0.71073
_diffrn_reflns_av_R_equivalents 0.0809
_diffrn_reflns_av_unetI/netI 0.0683
_diffrn_reflns_Laue_measured_fraction_full 0.996
_diffrn_reflns_Laue_measured_fraction_max 0.996
_diffrn_reflns_limit_h_max 23
_diffrn_reflns_limit_h_min -23
_diffrn_reflns_limit_k_max 20
_diffrn_reflns_limit_k_min -20
_diffrn_reflns_limit_l_max 10
_diffrn_reflns_limit_l_min -8
_diffrn_reflns_number 8671
_diffrn_reflns_point_group_measured_fraction_full 0.996
_diffrn_reflns_point_group_measured_fraction_max 0.996
_diffrn_reflns_theta_full 25.242
_diffrn_reflns_theta_max 25.411
_diffrn_reflns_theta_min 3.339
_diffrn_source_current 1.0
_diffrn_source_power 0.05
_diffrn_source_voltage 50.0
_diffrn_standards_number 0
_exptl_absorpt_coefficient_mu 1.638
_exptl_absorpt_correction_T_max 0.6475
_exptl_absorpt_correction_T_min 0.4118
_exptl_absorpt_correction_type none
_exptl_absorpt_process_details
;
SADABS-2016/2 (Bruker,2016/2) was used for absorption correction.
wR2(int) was 0.1647 before and 0.1034 after correction.
The Ratio of minimum to maximum transmission is 0.6360.
The \l/2 correction factor is Not present.
;
_exptl_crystal_colour 'metallic dark black'
_exptl_crystal_colour_lustre metallic
_exptl_crystal_colour_modifier dark
_exptl_crystal_colour_primary black
_exptl_crystal_density_diffrn 1.765
_exptl_crystal_description block
_exptl_crystal_F_000 1360
_exptl_crystal_size_max 0.3
_exptl_crystal_size_mid 0.2
_exptl_crystal_size_min 0.2
_refine_diff_density_max 0.703
_refine_diff_density_min -0.750
_refine_diff_density_rms 0.125
_refine_ls_extinction_coef 0.0018(4)
_refine_ls_extinction_expression Fc^*^=kFc[1+0.001xFc^2^\l^3^/sin(2\q)]^-1/4^
_refine_ls_extinction_method 'SHELXL-2014/7 (Sheldrick 2014'
_refine_ls_goodness_of_fit_ref 1.017
_refine_ls_hydrogen_treatment constr
_refine_ls_matrix_type full
_refine_ls_number_parameters 140
_refine_ls_number_reflns 2359
_refine_ls_number_restraints 126
_refine_ls_restrained_S_all 1.056
_refine_ls_R_factor_all 0.0695
_refine_ls_R_factor_gt 0.0512
_refine_ls_shift/su_max 0.000
_refine_ls_shift/su_mean 0.000
_refine_ls_structure_factor_coef Fsqd
_refine_ls_weighting_details 'w=1/[\s^2^(Fo^2^)+(0.0688P)^2^+10.3566P] where P=(Fo^2^+2Fc^2^)/3'
_refine_ls_weighting_scheme calc
_refine_ls_wR_factor_gt 0.1267
_refine_ls_wR_factor_ref 0.1397
_reflns_Friedel_coverage 0.000
_reflns_number_gt 1748
_reflns_number_total 2359
_reflns_threshold_expression 'I > 2\s(I)'
_cod_data_source_file d4dt02005g2.cif
_cod_data_source_block 250k
_cod_depositor_comments 'Adding full bibliography for 7716940--7716943.cif.'
_cod_database_code 7716941
_shelx_shelxl_version_number 2014/7
_shelx_space_group_comment
;
The symmetry employed for this shelxl refinement is uniquely defined
by the following loop, which should always be used as a source of
symmetry information in preference to the above space-group names.
They are only intended as comments.
;
_shelx_estimated_absorpt_t_max 0.735
_shelx_estimated_absorpt_t_min 0.639
_olex2_refinement_description
;
1. Fixed Uiso
 At 1.2 times of:
  All C(H) groups
 At 1.5 times of:
  All C(H,H,H) groups
2. Uiso/Uaniso restraints and constraints
C5 \\sim O1 \\sim C3 \\sim C4 \\sim N1 \\sim C1 \\sim C2 \\sim N2: within 3A
with sigma of 0.01 and sigma for terminal atoms of 0.02 within 3A
3.a Aromatic/amide H refined with riding coordinates:
 C4(H4), C1(H1), C2(H2)
3.b Idealised Me refined as rotating group:
 C5(H5A,H5B,H5C)
;
_smtbx_masks_special_details
;
A solvent mask was calculated and 152 electrons were 
found in a volume of 684\%A^3^ in 2 voids per unit cell. 
This is consistent with the presence of 
2[CH3OH] per formula unit 
which account for 144 electrons 
per unit cell.
;
_smtbx_masks_void_probe_radius 1.0
_smtbx_masks_void_truncation_radius 1.5
_olex2_submission_special_instructions 'No special instructions were received'

loop_
_space_group_symop_operation_xyz
'x, y, z'
'-x, y, -z+1/2'
'x+1/2, y+1/2, z'
'-x+1/2, y+1/2, -z+1/2'
'-x, -y, -z'
'x, -y, z-1/2'
'-x+1/2, -y+1/2, -z'
'x+1/2, -y+1/2, z-1/2'

loop_
_atom_site_label
_atom_site_type_symbol
_atom_site_fract_x
_atom_site_fract_y
_atom_site_fract_z
_atom_site_U_iso_or_equiv
_atom_site_adp_type
_atom_site_occupancy
_atom_site_site_symmetry_order
_atom_site_calc_flag
_atom_site_refinement_flags_posn
_atom_site_refinement_flags_adp
_atom_site_refinement_flags_occupancy
_atom_site_disorder_assembly
_atom_site_disorder_group
Pd1 Pd 0.5000 0.71578(4) 0.7500 0.0326(3) Uani 1 2 d S T P . .
Fe1 Fe 0.2500 0.7500 1.0000 0.0335(3) Uani 1 2 d S . P . .
S1 S 0.50964(8) 0.71796(11) 1.03137(19) 0.0472(5) Uani 1 1 d . . . . .
S2 S 0.13452(8) 0.78816(12) 0.3646(2) 0.0518(5) Uani 1 1 d . . . . .
N4 N 0.1994(3) 0.7675(4) 0.7262(7) 0.0471(14) Uani 1 1 d . . . . .
N1 N 0.2257(4) 0.6244(4) 0.9605(10) 0.0660(15) Uani 1 1 d . U . . .
N3 N 0.3601(3) 0.7314(3) 1.0064(6) 0.0444(14) Uani 1 1 d . . . . .
O1 O 0.0851(5) 0.4965(4) 0.6680(11) 0.126(2) Uani 1 1 d . U . . .
C7 C 0.1714(3) 0.7764(4) 0.5786(8) 0.0379(14) Uani 1 1 d . . . . .
C6 C 0.4200(3) 0.7254(4) 1.0137(7) 0.0375(14) Uani 1 1 d . . . . .
N2 N 0.1949(6) 0.4658(5) 0.9126(13) 0.100(2) Uani 1 1 d . U . . .
C4 C 0.1640(6) 0.5979(5) 0.8293(14) 0.0828(19) Uani 1 1 d . U . . .
H4 H 0.1292 0.6332 0.7498 0.099 Uiso 1 1 calc R U . . .
C1 C 0.2733(6) 0.5711(6) 1.0680(15) 0.091(2) Uani 1 1 d . U . . .
H1 H 0.3189 0.5870 1.1628 0.110 Uiso 1 1 calc R U . . .
C3 C 0.1491(7) 0.5171(6) 0.8056(16) 0.093(2) Uani 1 1 d . U . . .
C2 C 0.2556(6) 0.4920(6) 1.0396(16) 0.103(2) Uani 1 1 d . U . . .
H2 H 0.2899 0.4560 1.1179 0.123 Uiso 1 1 calc R U . . .
C5 C 0.0686(8) 0.4128(7) 0.6387(19) 0.146(4) Uani 1 1 d . U . . .
H5A H 0.0298 0.4045 0.5209 0.219 Uiso 1 1 calc R U . . .
H5B H 0.0498 0.3935 0.7194 0.219 Uiso 1 1 calc R U . . .
H5C H 0.1153 0.3852 0.6565 0.219 Uiso 1 1 calc R U . . .

loop_
_atom_site_aniso_label
_atom_site_aniso_U_11
_atom_site_aniso_U_22
_atom_site_aniso_U_33
_atom_site_aniso_U_23
_atom_site_aniso_U_13
_atom_site_aniso_U_12
Pd1 0.0193(3) 0.0640(5) 0.0162(4) 0.000 0.0093(2) 0.000
Fe1 0.0200(5) 0.0640(8) 0.0176(6) 0.0013(5) 0.0093(4) 0.0038(5)
S1 0.0222(7) 0.1035(14) 0.0185(8) 0.0044(8) 0.0112(6) 0.0079(7)
S2 0.0218(8) 0.1149(15) 0.0199(8) 0.0038(8) 0.0101(6) -0.0021(7)
N4 0.022(2) 0.096(5) 0.024(3) 0.003(3) 0.011(2) 0.003(2)
N1 0.072(3) 0.060(3) 0.084(4) -0.008(3) 0.051(3) -0.001(3)
N3 0.022(3) 0.092(4) 0.023(3) 0.003(3) 0.014(2) 0.007(2)
O1 0.137(5) 0.090(4) 0.131(5) -0.034(4) 0.040(4) -0.042(4)
C7 0.017(3) 0.069(4) 0.027(4) 0.002(3) 0.009(2) 0.003(2)
C6 0.030(3) 0.066(4) 0.017(3) 0.005(3) 0.011(2) 0.005(3)
N2 0.112(4) 0.076(4) 0.117(4) -0.022(3) 0.055(3) -0.008(3)
C4 0.095(4) 0.066(4) 0.100(4) -0.018(3) 0.055(3) -0.018(3)
C1 0.096(4) 0.073(4) 0.110(5) -0.012(4) 0.049(4) 0.008(3)
C3 0.104(4) 0.079(4) 0.108(4) -0.019(3) 0.056(4) -0.014(3)
C2 0.108(4) 0.080(4) 0.116(5) -0.007(4) 0.045(4) 0.007(4)
C5 0.161(8) 0.094(7) 0.169(9) -0.049(7) 0.058(7) -0.053(6)

loop_
_atom_type_symbol
_atom_type_description
_atom_type_scat_dispersion_real
_atom_type_scat_dispersion_imag
_atom_type_scat_source
C C 0.0033 0.0016 'International Tables Vol C Tables 4.2.6.8 and 6.1.1.4'
H H 0.0000 0.0000 'International Tables Vol C Tables 4.2.6.8 and 6.1.1.4'
Fe Fe 0.3463 0.8444 'International Tables Vol C Tables 4.2.6.8 and 6.1.1.4'
N N 0.0061 0.0033 'International Tables Vol C Tables 4.2.6.8 and 6.1.1.4'
O O 0.0106 0.0060 'International Tables Vol C Tables 4.2.6.8 and 6.1.1.4'
Pd Pd -0.9988 1.0072 'International Tables Vol C Tables 4.2.6.8 and 6.1.1.4'
S S 0.1246 0.1234 'International Tables Vol C Tables 4.2.6.8 and 6.1.1.4'

loop_
_geom_angle_atom_site_label_1
_geom_angle_atom_site_label_2
_geom_angle_atom_site_label_3
_geom_angle
_geom_angle_site_symmetry_1
_geom_angle_site_symmetry_3
_geom_angle_publ_flag
S1 Pd1 S1 178.16(10) 2_656 . ?
S1 Pd1 S2 90.39(5) 2_656 8_566 ?
S1 Pd1 S2 89.67(5) 2_656 7_566 ?
S1 Pd1 S2 90.38(5) . 7_566 ?
S1 Pd1 S2 89.67(5) . 8_566 ?
S2 Pd1 S2 176.69(10) 7_566 8_566 ?
N4 Fe1 N4 180.0 . 7_567 ?
N4 Fe1 N1 89.8(3) . 7_567 ?
N4 Fe1 N1 89.8(3) 7_567 . ?
N4 Fe1 N1 90.2(3) . . ?
N4 Fe1 N1 90.2(3) 7_567 7_567 ?
N1 Fe1 N1 180.0 . 7_567 ?
N3 Fe1 N4 88.83(18) . 7_567 ?
N3 Fe1 N4 88.83(18) 7_567 . ?
N3 Fe1 N4 91.17(18) . . ?
N3 Fe1 N4 91.17(18) 7_567 7_567 ?
N3 Fe1 N1 90.0(2) 7_567 . ?
N3 Fe1 N1 90.0(2) . . ?
N3 Fe1 N1 90.0(2) . 7_567 ?
N3 Fe1 N1 90.0(2) 7_567 7_567 ?
N3 Fe1 N3 180.0 . 7_567 ?
C6 S1 Pd1 107.2(2) . . ?
C7 S2 Pd1 108.65(19) . 7_566 ?
C7 N4 Fe1 179.1(5) . . ?
C4 N1 Fe1 121.6(6) . . ?
C4 N1 C1 116.5(8) . . ?
C1 N1 Fe1 121.8(7) . . ?
C6 N3 Fe1 176.2(6) . . ?
C3 O1 C5 117.4(10) . . ?
N4 C7 S2 177.4(5) . . ?
N3 C6 S1 178.0(6) . . ?
C2 N2 C3 116.6(10) . . ?
N1 C4 H4 119.5 . . ?
N1 C4 C3 121.1(10) . . ?
C3 C4 H4 119.5 . . ?
N1 C1 H1 119.9 . . ?
N1 C1 C2 120.2(10) . . ?
C2 C1 H1 119.9 . . ?
O1 C3 C4 116.2(11) . . ?
N2 C3 O1 121.8(10) . . ?
N2 C3 C4 122.1(11) . . ?
N2 C2 C1 123.6(11) . . ?
N2 C2 H2 118.2 . . ?
C1 C2 H2 118.2 . . ?
O1 C5 H5A 109.5 . . ?
O1 C5 H5B 109.5 . . ?
O1 C5 H5C 109.5 . . ?
H5A C5 H5B 109.5 . . ?
H5A C5 H5C 109.5 . . ?
H5B C5 H5C 109.5 . . ?

loop_
_geom_bond_atom_site_label_1
_geom_bond_atom_site_label_2
_geom_bond_distance
_geom_bond_site_symmetry_2
_geom_bond_publ_flag
Pd1 S1 2.3380(14) 2_656 ?
Pd1 S1 2.3380(14) . ?
Pd1 S2 2.3412(14) 8_566 ?
Pd1 S2 2.3412(14) 7_566 ?
Fe1 N4 2.134(5) 7_567 ?
Fe1 N4 2.134(5) . ?
Fe1 N1 2.200(7) 7_567 ?
Fe1 N1 2.200(7) . ?
Fe1 N3 2.126(4) 7_567 ?
Fe1 N3 2.126(4) . ?
S1 C6 1.674(6) . ?
S2 Pd1 2.3412(14) 7_566 ?
S2 C7 1.665(6) . ?
N4 C7 1.148(7) . ?
N1 C4 1.311(11) . ?
N1 C1 1.337(12) . ?
N3 C6 1.136(7) . ?
O1 C3 1.330(12) . ?
O1 C5 1.468(13) . ?
N2 C3 1.300(13) . ?
N2 C2 1.283(13) . ?
C4 H4 0.9400 . ?
C4 C3 1.411(13) . ?
C1 H1 0.9400 . ?
C1 C2 1.395(14) . ?
C2 H2 0.9400 . ?
C5 H5A 0.9700 . ?
C5 H5B 0.9700 . ?
C5 H5C 0.9700 . ?

loop_
_geom_torsion_atom_site_label_1
_geom_torsion_atom_site_label_2
_geom_torsion_atom_site_label_3
_geom_torsion_atom_site_label_4
_geom_torsion
_geom_torsion_site_symmetry_1
_geom_torsion_site_symmetry_2
_geom_torsion_site_symmetry_3
_geom_torsion_site_symmetry_4
_geom_torsion_publ_flag
Fe1 N1 C4 C3 -180.0(7) . . . . ?
Fe1 N1 C1 C2 179.4(7) . . . . ?
N1 C4 C3 O1 -179.8(9) . . . . ?
N1 C4 C3 N2 0.8(16) . . . . ?
N1 C1 C2 N2 0.5(18) . . . . ?
C4 N1 C1 C2 -1.3(14) . . . . ?
C1 N1 C4 C3 0.7(13) . . . . ?
C3 N2 C2 C1 0.9(18) . . . . ?
C2 N2 C3 O1 179.1(10) . . . . ?
C2 N2 C3 C4 -1.5(17) . . . . ?
C5 O1 C3 N2 -1.3(17) . . . . ?
C5 O1 C3 C4 179.2(10) . . . . ?

loop_
_smtbx_masks_void_nr
_smtbx_masks_void_average_x
_smtbx_masks_void_average_y
_smtbx_masks_void_average_z
_smtbx_masks_void_volume
_smtbx_masks_void_count_electrons
_smtbx_masks_void_content
1 0.000 0.000 -0.120 249.9 66.0 '4 CH3OH'
2 0.000 0.366 0.250 45.7 4.8 ?
3 0.000 0.634 0.750 45.7 4.6 ?
4 0.500 0.500 -0.714 249.9 66.0 '4 CH3OH'
5 0.500 0.134 0.750 45.7 4.6 ?
6 0.500 0.866 0.250 45.7 4.8 ?
